data_4022618
loop_
_publ_author_name
'Ali Asadi'
'Brian O. Patrick'
'David M. Perrin'

_publ_section_title
;
 Janus-AT Bases: Synthesis, Self-Assembly, and Solid State Structures
;
_journal_name_full 'Journal of Organic Chemistry'
_journal_page_first 466
_journal_page_last 475
_journal_paper_doi 10.1021/jo061840k
_journal_volume 72
_journal_year 2007
_chemical_formula_sum 'C26 H38 Cl2 N10 O10'
_chemical_formula_weight 721.56
_chemical_name_systematic
;
 ?
;
_space_group_IT_number 60
_symmetry_cell_setting orthorhombic
_symmetry_space_group_name_Hall '-P 2n 2ab'
_symmetry_space_group_name_H-M 'P b c n'
_atom_sites_solution_hydrogens geom
_atom_sites_solution_primary direct
_atom_sites_solution_secondary difmap
_audit_creation_method SHELXL-97
_cell_angle_alpha 90.00
_cell_angle_beta 90.00
_cell_angle_gamma 90.00
_cell_formula_units_Z 8
_cell_length_a 29.633(2)
_cell_length_b 17.1580(10)
_cell_length_c 12.5526(9)
_cell_measurement_reflns_used 1702
_cell_measurement_temperature 173(2)
_cell_measurement_theta_max 22.21
_cell_measurement_theta_min 2.37
_cell_volume 6382.3(7)
_computing_structure_refinement 'SHELXL-97 (Sheldrick, 1997)'
_diffrn_ambient_temperature 173(2)
_diffrn_measured_fraction_theta_full 0.995
_diffrn_measured_fraction_theta_max 0.995
_diffrn_measurement_device_type 'Bruker X8 APEX'
_diffrn_measurement_method 'area detector'
_diffrn_radiation_monochromator graphite
_diffrn_radiation_source 'fine-focus sealed tube'
_diffrn_radiation_type MoK\a
_diffrn_radiation_wavelength 0.71069
_diffrn_reflns_av_R_equivalents 0.0791
_diffrn_reflns_av_sigmaI/netI 0.0848
_diffrn_reflns_limit_h_max 31
_diffrn_reflns_limit_h_min -31
_diffrn_reflns_limit_k_max 18
_diffrn_reflns_limit_k_min -13
_diffrn_reflns_limit_l_max 13
_diffrn_reflns_limit_l_min -11
_diffrn_reflns_number 16509
_diffrn_reflns_theta_full 22.51
_diffrn_reflns_theta_max 22.51
_diffrn_reflns_theta_min 1.37
_exptl_absorpt_coefficient_mu 0.276
_exptl_absorpt_correction_T_max 0.986
_exptl_absorpt_correction_T_min 0.608
_exptl_absorpt_correction_type multi-scan
_exptl_crystal_colour colourless
_exptl_crystal_density_diffrn 1.502
_exptl_crystal_density_method 'not measured'
_exptl_crystal_description plate
_exptl_crystal_F_000 3024
_exptl_crystal_size_max 0.30
_exptl_crystal_size_mid 0.05
_exptl_crystal_size_min 0.05
_refine_diff_density_max 0.601
_refine_diff_density_min -0.285
_refine_diff_density_rms 0.068
_refine_ls_extinction_method none
_refine_ls_goodness_of_fit_ref 1.075
_refine_ls_hydrogen_treatment mixed
_refine_ls_matrix_type full
_refine_ls_number_parameters 484
_refine_ls_number_reflns 4165
_refine_ls_number_restraints 23
_refine_ls_restrained_S_all 1.074
_refine_ls_R_factor_all 0.1957
_refine_ls_R_factor_gt 0.1001
_refine_ls_shift/su_max 0.000
_refine_ls_shift/su_mean 0.000
_refine_ls_structure_factor_coef Fsqd
_refine_ls_weighting_details 'calc w=1/[\s^2^(Fo^2^)+(0.0849P)^2^+25.4692P] where P=(Fo^2^+2Fc^2^)/3'
_refine_ls_weighting_scheme calc
_refine_ls_wR_factor_gt 0.2299
_refine_ls_wR_factor_ref 0.2760
_reflns_number_gt 1943
_reflns_number_total 4165
_reflns_threshold_expression >2sigma(I)
_cod_data_source_file jo061840ksi20060905_071002.cif
_cod_data_source_block dp015
_cod_database_code 4022618

loop_
_symmetry_equiv_pos_as_xyz
'x, y, z'
'-x+1/2, -y+1/2, z+1/2'
'x+1/2, -y+1/2, -z'
'-x, y, -z+1/2'
'-x, -y, -z'
'x-1/2, y-1/2, -z-1/2'
'-x-1/2, y-1/2, z'
'x, -y, z-1/2'

loop_
_atom_site_label
_atom_site_type_symbol
_atom_site_fract_x
_atom_site_fract_y
_atom_site_fract_z
_atom_site_U_iso_or_equiv
_atom_site_adp_type
_atom_site_occupancy
_atom_site_symmetry_multiplicity
_atom_site_calc_flag
_atom_site_refinement_flags
_atom_site_disorder_assembly
_atom_site_disorder_group
C1 C 0.7054(4) -0.0387(5) 0.4151(6) 0.043(2) Uani 1 1 d . . .
C2 C 0.7510(3) 0.0803(4) 0.4159(6) 0.034(2) Uani 1 1 d . . .
C3 C 0.7104(3) 0.1235(4) 0.4147(6) 0.033(2) Uani 1 1 d . . .
C4 C 0.7114(3) 0.2068(4) 0.4164(6) 0.035(2) Uani 1 1 d . . .
C5 C 0.6315(4) 0.2112(5) 0.4090(6) 0.044(2) Uani 1 1 d . . .
C6 C 0.6290(3) 0.1290(4) 0.4049(7) 0.051(3) Uani 1 1 d . . .
H6 H 0.6006 0.1037 0.3983 0.061 Uiso 1 1 calc R . .
C7 C 0.6680(3) 0.0864(4) 0.4105(6) 0.043(2) Uani 1 1 d . . .
C8 C 0.6246(3) -0.0369(5) 0.4044(8) 0.061(3) Uani 1 1 d . . .
H8A H 0.6009 -0.0073 0.4426 0.073 Uiso 1 1 calc R . .
H8B H 0.6280 -0.0880 0.4400 0.073 Uiso 1 1 calc R . .
C9 C 0.6096(4) -0.0499(6) 0.2887(10) 0.103(5) Uani 1 1 d . . .
H9A H 0.6081 0.0016 0.2532 0.124 Uiso 1 1 calc R . .
H9B H 0.6333 -0.0805 0.2523 0.124 Uiso 1 1 calc R . .
C10 C 0.5684(5) -0.0874(7) 0.2724(10) 0.112(5) Uani 1 1 d . . .
H10A H 0.5438 -0.0532 0.2981 0.134 Uiso 1 1 calc R . .
H10B H 0.5677 -0.1358 0.3153 0.134 Uiso 1 1 calc R . .
C11 C 0.5595(5) -0.1083(6) 0.1539(8) 0.111(5) Uani 1 1 d . . .
H11A H 0.5849 -0.1389 0.1262 0.166 Uiso 1 1 calc R . .
H11B H 0.5563 -0.0604 0.1122 0.166 Uiso 1 1 calc R . .
H11C H 0.5317 -0.1390 0.1485 0.166 Uiso 1 1 calc R . .
N1 N 0.6668(2) 0.0053(3) 0.4116(5) 0.0404(18) Uani 1 1 d . . .
N2 N 0.7455(3) 0.0001(4) 0.4177(5) 0.0383(19) Uani 1 1 d . . .
N3 N 0.6722(3) 0.2458(4) 0.4141(5) 0.0402(19) Uani 1 1 d . . .
N4 N 0.7496(3) 0.2458(4) 0.4185(6) 0.046(2) Uani 1 1 d D . .
N5 N 0.5945(3) 0.2548(4) 0.4076(7) 0.059(2) Uani 1 1 d D . .
O1 O 0.7043(2) -0.1103(3) 0.4165(4) 0.0550(18) Uani 1 1 d . . .
O2 O 0.7899(2) 0.1059(3) 0.4177(4) 0.0431(15) Uani 1 1 d . . .
H2 H 0.773(3) -0.032(5) 0.416(6) 0.05(3) Uiso 1 1 d . . .
H3 H 0.675(3) 0.298(6) 0.418(7) 0.08(3) Uiso 1 1 d . . .
H4A H 0.750(3) 0.298(4) 0.438(7) 0.10(3) Uiso 1 1 d D . .
H4B H 0.777(3) 0.219(5) 0.409(8) 0.10(3) Uiso 1 1 d D . .
H5A H 0.597(3) 0.310(4) 0.393(7) 0.10(3) Uiso 1 1 d D . .
H5B H 0.564(2) 0.235(5) 0.396(8) 0.10(3) Uiso 1 1 d D . .
C1B C 0.7970(3) 0.1568(5) 0.1678(6) 0.041(2) Uani 1 1 d . . .
C2B C 0.7511(3) 0.0395(4) 0.1652(6) 0.036(2) Uani 1 1 d . . .
C3B C 0.7915(3) -0.0055(5) 0.1683(6) 0.034(2) Uani 1 1 d . . .
C4B C 0.7893(4) -0.0885(5) 0.1671(6) 0.036(2) Uani 1 1 d . . .
C5B C 0.8698(4) -0.0939(5) 0.1671(7) 0.046(2) Uani 1 1 d . . .
C6B C 0.8732(3) -0.0123(5) 0.1719(6) 0.047(2) Uani 1 1 d . . .
H6B H 0.9019 0.0125 0.1750 0.056 Uiso 1 1 calc R . .
C7B C 0.8338(3) 0.0311(4) 0.1719(6) 0.037(2) Uani 1 1 d . . .
C8B C 0.8781(3) 0.1529(5) 0.1801(7) 0.050(3) Uani 1 1 d . . .
H8B1 H 0.8749 0.2053 0.1479 0.060 Uiso 1 1 calc R . .
H8B2 H 0.9011 0.1241 0.1383 0.060 Uiso 1 1 calc R . .
C9B C 0.8950(3) 0.1618(5) 0.2942(7) 0.053(3) Uani 1 1 d . . .
H9B1 H 0.8757 0.1999 0.3322 0.063 Uiso 1 1 calc R . .
H9B2 H 0.8924 0.1112 0.3315 0.063 Uiso 1 1 calc R . .
C10B C 0.9422(3) 0.1885(5) 0.2975(8) 0.068(3) Uani 1 1 d . . .
H10C H 0.9453 0.2365 0.2543 0.081 Uiso 1 1 calc R . .
H10D H 0.9619 0.1480 0.2657 0.081 Uiso 1 1 calc R . .
C11B C 0.9578(4) 0.2051(6) 0.4122(8) 0.088(4) Uani 1 1 d . . .
H11D H 0.9379 0.2441 0.4444 0.132 Uiso 1 1 calc R . .
H11E H 0.9888 0.2248 0.4112 0.132 Uiso 1 1 calc R . .
H11F H 0.9565 0.1568 0.4539 0.132 Uiso 1 1 calc R . .
N1B N 0.8353(2) 0.1123(4) 0.1720(5) 0.0386(18) Uani 1 1 d . . .
N2B N 0.7572(3) 0.1193(4) 0.1627(5) 0.0391(19) Uani 1 1 d . . .
N3B N 0.8290(3) -0.1279(4) 0.1653(5) 0.040(2) Uani 1 1 d . . .
N4B N 0.7515(3) -0.1278(4) 0.1700(5) 0.047(2) Uani 1 1 d D . .
N5B N 0.9057(3) -0.1380(5) 0.1648(8) 0.066(3) Uani 1 1 d D . .
O1B O 0.7987(2) 0.2289(3) 0.1678(4) 0.0498(17) Uani 1 1 d . . .
O2B O 0.7123(2) 0.0133(3) 0.1644(4) 0.0425(15) Uani 1 1 d . . .
H2B H 0.729(3) 0.146(5) 0.157(6) 0.04(3) Uiso 1 1 d . . .
H3B H 0.829(4) -0.181(7) 0.173(9) 0.13(5) Uiso 1 1 d . . .
H4C H 0.748(3) -0.182(4) 0.170(8) 0.10(3) Uiso 1 1 d D . .
H4D H 0.726(3) -0.096(5) 0.160(8) 0.10(3) Uiso 1 1 d D . .
H5C H 0.905(3) -0.189(3) 0.172(7) 0.07(2) Uiso 1 1 d D . .
H5D H 0.934(2) -0.125(5) 0.157(8) 0.07(2) Uiso 1 1 d D . .
C12 C 0.5085(5) 0.1099(10) 0.0944(15) 0.091(8) Uiso 0.62(2) 1 d PD A 1
H12 H 0.4884 0.0675 0.0835 0.109 Uiso 0.62(2) 1 calc PR A 1
O3 O 0.4922(4) 0.1740(7) 0.1158(10) 0.086(5) Uiso 0.62(2) 1 d PD A 1
O4 O 0.5496(4) 0.0972(7) 0.0861(14) 0.075(4) Uiso 0.62(2) 1 d PD A 1
C12B C 0.5158(8) 0.148(2) 0.134(3) 0.120(17) Uiso 0.38(2) 1 d PD A 2
H12B H 0.5238 0.2005 0.1490 0.143 Uiso 0.38(2) 1 calc PR A 2
O3B O 0.4758(8) 0.1355(14) 0.1138(17) 0.094(10) Uiso 0.38(2) 1 d PD A 2
O4B O 0.5468(7) 0.0995(11) 0.137(2) 0.063(7) Uiso 0.38(2) 1 d PD A 2
C13 C 0.6472(4) 0.1728(5) 0.1433(7) 0.048(3) Uani 1 1 d . . .
H13 H 0.6518 0.1183 0.1362 0.057 Uiso 1 1 calc R . .
O5 O 0.6081(3) 0.1980(4) 0.1344(6) 0.067(2) Uani 1 1 d D . .
O6 O 0.6806(2) 0.2141(3) 0.1609(5) 0.0513(17) Uani 1 1 d D . .
H5O H 0.582(4) 0.171(7) 0.126(10) 0.13(5) Uiso 1 1 d . . .
C14 C 0.8566(4) 0.0560(5) -0.0782(6) 0.044(2) Uani 1 1 d . . .
H14 H 0.8534 0.0009 -0.0787 0.053 Uiso 1 1 calc R . .
O7 O 0.8213(2) 0.0949(3) -0.0807(4) 0.0484(16) Uani 1 1 d . . .
O8 O 0.8958(2) 0.0818(3) -0.0753(5) 0.0578(18) Uani 1 1 d . . .
Cl1 Cl 0.9589(5) -0.0013(10) -0.1004(11) 0.182(9) Uiso 0.321(11) 1 d PD . 1
Cl2 Cl 1.0004(11) -0.0454(14) 0.1266(11) 0.206(10) Uiso 0.321(11) 1 d PD . 1
C15 C 1.0000 0.0000 0.0000 0.13(2) Uiso 0.321(11) 2 d SPD . 1
H15A H 1.0050 0.0560 0.0151 0.157 Uiso 0.161(6) 1 calc PR . 1
H15B H 1.0279 -0.0186 -0.0352 0.157 Uiso 0.161(6) 1 calc PR . 1
C15C C 1.0000 -0.056(4) 0.2500 0.09(3) Uiso 0.17(2) 2 d SPD . 3
H15E H 0.9756 -0.0910 0.2751 0.108 Uiso 0.084(10) 1 calc PR . 3
H15F H 1.0244 -0.0910 0.2249 0.108 Uiso 0.084(10) 1 calc PR . 3
Cl1C Cl 0.9784(15) -0.013(3) 0.133(3) 0.20(2) Uiso 0.17(2) 1 d PD . 3
Cl1B Cl 1.0383(15) 0.000(2) -0.022(3) 0.13(2) Uiso 0.089(9) 1 d PD . 2
Cl2B Cl 0.9979(16) -0.096(2) 0.173(3) 0.13(2) Uiso 0.089(9) 1 d PD . 2
C15B C 1.001(2) -0.016(3) 0.086(6) 0.04(3) Uiso 0.089(9) 1 d PD . 2
H15C H 1.0058 0.0301 0.1335 0.044 Uiso 0.089(9) 1 calc PR . 2
H15D H 0.9707 -0.0099 0.0561 0.044 Uiso 0.089(9) 1 calc PR . 2

loop_
_atom_site_aniso_label
_atom_site_aniso_U_11
_atom_site_aniso_U_22
_atom_site_aniso_U_33
_atom_site_aniso_U_23
_atom_site_aniso_U_13
_atom_site_aniso_U_12
C1 0.084(8) 0.012(5) 0.034(5) 0.006(4) -0.009(5) -0.001(5)
C2 0.062(7) 0.018(5) 0.022(5) -0.004(4) -0.003(5) -0.013(5)
C3 0.056(6) 0.019(5) 0.026(5) 0.008(4) -0.001(4) 0.000(5)
C4 0.066(7) 0.016(5) 0.023(4) 0.001(4) -0.004(5) 0.004(5)
C5 0.070(7) 0.020(5) 0.043(5) -0.008(4) -0.010(5) 0.002(5)
C6 0.077(8) 0.011(5) 0.065(6) -0.008(4) -0.006(6) -0.005(5)
C7 0.080(7) 0.016(5) 0.033(5) 0.004(4) -0.002(5) 0.002(5)
C8 0.084(8) 0.013(5) 0.085(8) 0.003(5) -0.016(6) -0.009(5)
C9 0.121(11) 0.065(8) 0.123(11) 0.039(7) -0.076(9) -0.045(7)
C10 0.153(13) 0.067(8) 0.115(12) -0.007(7) -0.024(10) -0.016(9)
C11 0.204(15) 0.068(8) 0.060(8) -0.012(6) -0.034(9) -0.024(8)
N1 0.064(5) 0.009(4) 0.048(5) 0.005(3) -0.010(4) 0.000(4)
N2 0.068(6) 0.014(4) 0.033(4) 0.003(3) 0.004(4) -0.004(4)
N3 0.066(6) 0.013(4) 0.043(4) -0.002(3) -0.005(4) -0.003(4)
N4 0.067(6) 0.017(4) 0.053(5) -0.005(4) 0.010(5) -0.009(4)
N5 0.074(6) 0.021(5) 0.082(6) 0.001(4) -0.005(5) 0.010(5)
O1 0.092(5) 0.009(3) 0.064(4) -0.001(3) -0.010(4) 0.001(3)
O2 0.071(4) 0.019(3) 0.040(3) -0.002(3) 0.003(3) 0.000(3)
C1B 0.076(8) 0.018(5) 0.028(5) 0.001(4) -0.001(5) -0.002(5)
C2B 0.062(7) 0.018(5) 0.026(5) 0.003(4) 0.006(5) -0.012(5)
C3B 0.062(6) 0.023(5) 0.017(4) -0.003(3) 0.004(5) 0.001(5)
C4B 0.072(7) 0.017(5) 0.020(4) -0.009(4) 0.004(5) -0.009(5)
C5B 0.071(8) 0.018(5) 0.049(6) 0.003(4) 0.010(5) 0.010(5)
C6B 0.070(7) 0.019(5) 0.052(6) -0.005(4) 0.002(5) -0.002(5)
C7B 0.081(7) 0.010(5) 0.019(4) 0.000(3) 0.007(5) -0.002(5)
C8B 0.081(7) 0.018(5) 0.052(6) -0.003(4) 0.011(5) -0.003(5)
C9B 0.071(7) 0.026(5) 0.061(7) -0.006(4) -0.002(5) -0.007(5)
C10B 0.077(8) 0.052(6) 0.074(8) -0.007(5) 0.010(6) -0.010(6)
C11B 0.096(9) 0.098(9) 0.071(8) -0.009(7) -0.004(7) -0.033(7)
N1B 0.059(5) 0.015(4) 0.042(4) -0.006(3) 0.003(4) -0.003(4)
N2B 0.062(6) 0.016(4) 0.039(4) 0.000(3) -0.005(4) -0.007(4)
N3B 0.064(6) 0.019(5) 0.036(4) 0.002(3) 0.009(4) -0.003(4)
N4B 0.086(7) 0.016(4) 0.040(5) -0.002(3) -0.001(5) -0.010(5)
N5B 0.079(7) 0.027(5) 0.091(7) -0.003(5) 0.007(6) 0.009(6)
O1B 0.085(5) 0.007(3) 0.058(4) 0.000(3) -0.004(3) -0.005(3)
O2B 0.073(5) 0.016(3) 0.039(3) 0.004(2) 0.001(3) -0.005(3)
C13 0.071(8) 0.017(6) 0.055(6) -0.005(4) 0.000(6) 0.003(6)
O5 0.076(6) 0.026(4) 0.098(6) -0.010(3) -0.009(5) -0.003(4)
O6 0.077(5) 0.016(3) 0.061(4) -0.003(3) -0.005(4) -0.007(3)
C14 0.080(8) 0.018(5) 0.034(5) -0.003(4) 0.002(6) -0.006(6)
O7 0.081(5) 0.020(3) 0.044(4) 0.005(3) -0.004(4) 0.000(3)
O8 0.090(5) 0.019(3) 0.065(4) 0.004(3) 0.005(4) -0.007(3)

loop_
_atom_type_symbol
_atom_type_description
_atom_type_scat_dispersion_real
_atom_type_scat_dispersion_imag
_atom_type_scat_source
C C 0.0033 0.0016 'International Tables Vol C Tables 4.2.6.8 and 6.1.1.4'
H H 0.0000 0.0000 'International Tables Vol C Tables 4.2.6.8 and 6.1.1.4'
N N 0.0061 0.0033 'International Tables Vol C Tables 4.2.6.8 and 6.1.1.4'
O O 0.0106 0.0060 'International Tables Vol C Tables 4.2.6.8 and 6.1.1.4'
Cl Cl 0.1484 0.1585 'International Tables Vol C Tables 4.2.6.8 and 6.1.1.4'

loop_
_geom_angle_atom_site_label_1
_geom_angle_atom_site_label_2
_geom_angle_atom_site_label_3
_geom_angle
_geom_angle_site_symmetry_1
_geom_angle_site_symmetry_3
O1 C1 N2 120.8(9) . .
O1 C1 N1 121.9(9) . .
N2 C1 N1 117.3(8) . .
O2 C2 N2 117.6(8) . .
O2 C2 C3 127.5(7) . .
N2 C2 C3 114.8(8) . .
C7 C3 C2 121.5(7) . .
C7 C3 C4 118.1(8) . .
C2 C3 C4 120.4(9) . .
N4 C4 N3 119.5(7) . .
N4 C4 C3 121.7(9) . .
N3 C4 C3 118.7(9) . .
N5 C5 N3 119.5(8) . .
N5 C5 C6 121.3(9) . .
N3 C5 C6 119.2(9) . .
C7 C6 C5 119.2(9) . .
C7 C6 H6 120.4 . .
C5 C6 H6 120.4 . .
C6 C7 N1 120.9(9) . .
C6 C7 C3 120.8(7) . .
N1 C7 C3 118.3(8) . .
N1 C8 C9 112.4(8) . .
N1 C8 H8A 109.1 . .
C9 C8 H8A 109.1 . .
N1 C8 H8B 109.1 . .
C9 C8 H8B 109.1 . .
H8A C8 H8B 107.8 . .
C10 C9 C8 117.4(11) . .
C10 C9 H9A 108.0 . .
C8 C9 H9A 108.0 . .
C10 C9 H9B 108.0 . .
C8 C9 H9B 108.0 . .
H9A C9 H9B 107.2 . .
C9 C10 C11 113.3(12) . .
C9 C10 H10A 108.9 . .
C11 C10 H10A 108.9 . .
C9 C10 H10B 108.9 . .
C11 C10 H10B 108.9 . .
H10A C10 H10B 107.7 . .
C10 C11 H11A 109.5 . .
C10 C11 H11B 109.5 . .
H11A C11 H11B 109.5 . .
C10 C11 H11C 109.5 . .
H11A C11 H11C 109.5 . .
H11B C11 H11C 109.5 . .
C1 N1 C7 122.0(8) . .
C1 N1 C8 116.6(7) . .
C7 N1 C8 121.4(8) . .
C1 N2 C2 126.1(9) . .
C1 N2 H2 117(5) . .
C2 N2 H2 117(5) . .
C4 N3 C5 123.9(8) . .
C4 N3 H3 115(6) . .
C5 N3 H3 121(6) . .
C4 N4 H4A 120(6) . .
C4 N4 H4B 119(7) . .
H4A N4 H4B 121(9) . .
C5 N5 H5A 120(6) . .
C5 N5 H5B 125(6) . .
H5A N5 H5B 112(8) . .
O1B C1B N2B 120.8(9) . .
O1B C1B N1B 121.7(9) . .
N2B C1B N1B 117.5(8) . .
O2B C2B N2B 118.9(8) . .
O2B C2B C3B 125.8(8) . .
N2B C2B C3B 115.3(9) . .
C7B C3B C2B 120.6(8) . .
C7B C3B C4B 119.2(8) . .
C2B C3B C4B 120.2(9) . .
N4B C4B N3B 119.1(8) . .
N4B C4B C3B 123.6(9) . .
N3B C4B C3B 117.3(9) . .
N5B C5B N3B 118.8(8) . .
N5B C5B C6B 121.3(10) . .
N3B C5B C6B 120.0(9) . .
C7B C6B C5B 118.3(9) . .
C7B C6B H6B 120.8 . .
C5B C6B H6B 120.8 . .
C6B C7B N1B 120.7(8) . .
C6B C7B C3B 120.9(7) . .
N1B C7B C3B 118.4(8) . .
N1B C8B C9B 113.5(7) . .
N1B C8B H8B1 108.9 . .
C9B C8B H8B1 108.9 . .
N1B C8B H8B2 108.9 . .
C9B C8B H8B2 108.9 . .
H8B1 C8B H8B2 107.7 . .
C10B C9B C8B 111.5(8) . .
C10B C9B H9B1 109.3 . .
C8B C9B H9B1 109.3 . .
C10B C9B H9B2 109.3 . .
C8B C9B H9B2 109.3 . .
H9B1 C9B H9B2 108.0 . .
C9B C10B C11B 111.5(8) . .
C9B C10B H10C 109.3 . .
C11B C10B H10C 109.3 . .
C9B C10B H10D 109.3 . .
C11B C10B H10D 109.3 . .
H10C C10B H10D 108.0 . .
C10B C11B H11D 109.5 . .
C10B C11B H11E 109.5 . .
H11D C11B H11E 109.5 . .
C10B C11B H11F 109.5 . .
H11D C11B H11F 109.5 . .
H11E C11B H11F 109.5 . .
C1B N1B C7B 122.0(8) . .
C1B N1B C8B 117.4(7) . .
C7B N1B C8B 120.6(7) . .
C1B N2B C2B 126.0(9) . .
C1B N2B H2B 123(5) . .
C2B N2B H2B 111(5) . .
C5B N3B C4B 124.3(8) . .
C5B N3B H3B 116(7) . .
C4B N3B H3B 119(7) . .
C4B N4B H4C 127(6) . .
C4B N4B H4D 112(7) . .
H4C N4B H4D 120(9) . .
C5B N5B H5C 123(6) . .
C5B N5B H5D 129(6) . .
H5C N5B H5D 107(9) . .
O3 C12 O4 124.1(18) . .
O3 C12 H12 118.0 . .
O4 C12 H12 118.0 . .
O3B C12B O4B 127(3) . .
O3B C12B H12B 116.5 . .
O4B C12B H12B 116.5 . .
O6 C13 O5 124.4(8) . .
O6 C13 H13 117.8 . .
O5 C13 H13 117.8 . .
C13 O5 H5O 129(8) . .
O7 C14 O8 126.6(8) . .
O7 C14 H14 116.7 . .
O8 C14 H14 116.7 . .
Cl2 Cl1 C15 65.7(6) 5_755 .
Cl1 Cl2 C15 64.4(6) 5_755 .
Cl1 C15 Cl2 130.1(9) . .
Cl1 C15 H15A 104.7 . .
Cl2 C15 H15A 104.7 . .
Cl1 C15 H15B 104.7 . .
Cl2 C15 H15B 104.7 . .
H15A C15 H15B 105.7 . .
Cl1C C15C Cl1C 130(5) 4_755 .
Cl1C C15C H15E 104.8 4_755 .
Cl1C C15C H15E 104.8 . .
Cl1C C15C H15F 104.8 4_755 .
Cl1C C15C H15F 104.8 . .
H15E C15C H15F 105.8 . .
C15B Cl1B C15B 87(5) 5_755 .
C15B Cl1B Cl1B 49(3) 5_755 5_755
C15B Cl1B Cl1B 38(3) . 5_755
C15B Cl2B Cl2B 128(3) . 4_755
Cl2B C15B Cl1B 129.1(15) . .
Cl2B C15B H15C 105.0 . .
Cl1B C15B H15C 105.0 . .
Cl2B C15B H15D 105.0 . .
Cl1B C15B H15D 105.0 . .
H15C C15B H15D 105.9 . .

loop_
_geom_bond_atom_site_label_1
_geom_bond_atom_site_label_2
_geom_bond_distance
_geom_bond_site_symmetry_2
C1 O1 1.228(8) .
C1 N2 1.360(10) .
C1 N1 1.372(10) .
C2 O2 1.232(9) .
C2 N2 1.387(9) .
C2 C3 1.412(11) .
C3 C7 1.410(11) .
C3 C4 1.430(10) .
C4 N4 1.316(11) .
C4 N3 1.342(10) .
C5 N5 1.327(11) .
C5 N3 1.346(10) .
C5 C6 1.413(10) .
C6 C7 1.371(11) .
C6 H6 0.9500 .
C7 N1 1.391(9) .
C8 N1 1.449(10) .
C8 C9 1.535(13) .
C8 H8A 0.9900 .
C8 H8B 0.9900 .
C9 C10 1.395(14) .
C9 H9A 0.9900 .
C9 H9B 0.9900 .
C10 C11 1.553(14) .
C10 H10A 0.9900 .
C10 H10B 0.9900 .
C11 H11A 0.9800 .
C11 H11B 0.9800 .
C11 H11C 0.9800 .
N2 H2 0.98(8) .
N3 H3 0.90(9) .
N4 H4A 0.93(6) .
N4 H4B 0.93(6) .
N5 H5A 0.96(6) .
N5 H5B 0.96(6) .
C1B O1B 1.238(9) .
C1B N2B 1.345(10) .
C1B N1B 1.369(10) .
C2B O2B 1.235(9) .
C2B N2B 1.382(9) .
C2B C3B 1.424(11) .
C3B C7B 1.404(11) .
C3B C4B 1.426(10) .
C4B N4B 1.307(11) .
C4B N3B 1.358(11) .
C5B N5B 1.306(11) .
C5B N3B 1.341(11) .
C5B C6B 1.405(11) .
C6B C7B 1.385(11) .
C6B H6B 0.9500 .
C7B N1B 1.394(9) .
C8B N1B 1.451(10) .
C8B C9B 1.525(11) .
C8B H8B1 0.9900 .
C8B H8B2 0.9900 .
C9B C10B 1.475(11) .
C9B H9B1 0.9900 .
C9B H9B2 0.9900 .
C10B C11B 1.538(12) .
C10B H10C 0.9900 .
C10B H10D 0.9900 .
C11B H11D 0.9800 .
C11B H11E 0.9800 .
C11B H11F 0.9800 .
N2B H2B 0.96(8) .
N3B H3B 0.91(12) .
N4B H4C 0.94(6) .
N4B H4D 0.94(6) .
N5B H5C 0.88(5) .
N5B H5D 0.88(5) .
C12 O3 1.230(11) .
C12 O4 1.242(11) .
C12 H12 0.9500 .
C12B O3B 1.231(12) .
C12B O4B 1.239(12) .
C12B H12B 0.9500 .
C13 O6 1.237(10) .
C13 O5 1.242(10) .
C13 H13 0.9500 .
O5 H5O 0.90(12) .
C14 O7 1.242(10) .
C14 O8 1.244(10) .
C14 H14 0.9500 .
Cl1 Cl2 1.49(3) 5_755
Cl1 C15 1.753(5) .
Cl2 Cl1 1.49(3) 5_755
Cl2 C15 1.770(11) .
C15 H15A 0.9900 .
C15 H15B 0.9900 .
C15C Cl1C 1.764(11) 4_755
C15C Cl1C 1.764(11) .
C15C H15E 0.9900 .
C15C H15F 0.9900 .
Cl1B C15B 1.45(9) 5_755
Cl1B C15B 1.764(11) .
Cl1B Cl1B 2.34(9) 5_755
Cl2B C15B 1.764(11) .
Cl2B Cl2B 1.93(8) 4_755
C15B H15C 0.9900 .
C15B H15D 0.9900 .

loop_
_geom_torsion_atom_site_label_1
_geom_torsion_atom_site_label_2
_geom_torsion_atom_site_label_3
_geom_torsion_atom_site_label_4
_geom_torsion
_geom_torsion_site_symmetry_1
O2 C2 C3 C7 178.7(8) .
N2 C2 C3 C7 -2.9(11) .
O2 C2 C3 C4 -0.4(12) .
N2 C2 C3 C4 177.9(6) .
C7 C3 C4 N4 -178.8(7) .
C2 C3 C4 N4 0.4(11) .
C7 C3 C4 N3 0.2(10) .
C2 C3 C4 N3 179.3(7) .
N5 C5 C6 C7 -177.7(8) .
N3 C5 C6 C7 2.6(12) .
C5 C6 C7 N1 177.0(7) .
C5 C6 C7 C3 -3.3(12) .
C2 C3 C7 C6 -177.2(7) .
C4 C3 C7 C6 1.9(11) .
C2 C3 C7 N1 2.5(11) .
C4 C3 C7 N1 -178.4(7) .
N1 C8 C9 C10 -177.7(10) .
C8 C9 C10 C11 -171.7(9) .
O1 C1 N1 C7 179.7(7) .
N2 C1 N1 C7 0.1(11) .
O1 C1 N1 C8 -2.9(11) .
N2 C1 N1 C8 177.5(7) .
C6 C7 N1 C1 178.7(8) .
C3 C7 N1 C1 -1.0(11) .
C6 C7 N1 C8 1.5(12) .
C3 C7 N1 C8 -178.3(8) .
C9 C8 N1 C1 -91.5(9) .
C9 C8 N1 C7 86.0(10) .
O1 C1 N2 C2 179.6(7) .
N1 C1 N2 C2 -0.8(12) .
O2 C2 N2 C1 -179.3(7) .
C3 C2 N2 C1 2.2(11) .
N4 C4 N3 C5 178.2(8) .
C3 C4 N3 C5 -0.8(11) .
N5 C5 N3 C4 179.7(8) .
C6 C5 N3 C4 -0.6(12) .
O2B C2B C3B C7B -178.2(7) .
N2B C2B C3B C7B 1.9(10) .
O2B C2B C3B C4B 2.1(12) .
N2B C2B C3B C4B -177.8(6) .
C7B C3B C4B N4B 175.9(7) .
C2B C3B C4B N4B -4.4(12) .
C7B C3B C4B N3B -2.6(10) .
C2B C3B C4B N3B 177.0(7) .
N5B C5B C6B C7B 178.7(8) .
N3B C5B C6B C7B -1.6(12) .
C5B C6B C7B N1B -177.3(7) .
C5B C6B C7B C3B 0.6(12) .
C2B C3B C7B C6B -178.2(7) .
C4B C3B C7B C6B 1.5(11) .
C2B C3B C7B N1B -0.2(10) .
C4B C3B C7B N1B 179.5(6) .
N1B C8B C9B C10B 168.3(7) .
C8B C9B C10B C11B 174.5(8) .
O1B C1B N1B C7B -179.9(7) .
N2B C1B N1B C7B -0.4(11) .
O1B C1B N1B C8B 2.0(11) .
N2B C1B N1B C8B -178.6(7) .
C6B C7B N1B C1B 177.4(7) .
C3B C7B N1B C1B -0.6(10) .
C6B C7B N1B C8B -4.5(11) .
C3B C7B N1B C8B 177.5(7) .
C9B C8B N1B C1B 94.8(9) .
C9B C8B N1B C7B -83.4(9) .
O1B C1B N2B C2B -178.1(7) .
N1B C1B N2B C2B 2.4(11) .
O2B C2B N2B C1B 176.9(7) .
C3B C2B N2B C1B -3.1(11) .
N5B C5B N3B C4B -179.9(8) .
C6B C5B N3B C4B 0.4(12) .
N4B C4B N3B C5B -176.9(8) .
C3B C4B N3B C5B 1.7(11) .
Cl2 Cl1 C15 Cl2 180.0 5_755
Cl1 Cl2 C15 Cl1 180.0 5_755
Cl2B Cl2B C15B Cl1B 124(8) 4_755
C15B Cl1B C15B Cl2B 127(10) 5_755
Cl1B Cl1B C15B Cl2B 127(10) 5_755
